data_4502645
loop_
_publ_author_name
'Yi, Fei-Yan'
'Lin, Qi-Pu'
'Zhou, Tian-Hua'
'Mao, Jiang-Gao'

_publ_section_title
;
 A Series of Novel Lanthanide(III) Trisulfonates Based on Dinuclear
 Clusters
;
_journal_issue 4
_journal_name_full 'Crystal Growth &amp; Design'
_journal_page_first 1788
_journal_paper_doi 10.1021/cg901463f
_journal_volume 10
_journal_year 2010
_chemical_formula_sum 'C60 H65 N8 Nd2 O33.5 S6'
_chemical_formula_weight 1915.04
_chemical_name_systematic
; 
 ? 
;
_space_group_IT_number 2
_symmetry_cell_setting triclinic
_symmetry_space_group_name_Hall '-P 1'
_symmetry_space_group_name_H-M 'P -1'
_atom_sites_solution_hydrogens geom
_atom_sites_solution_primary direct
_atom_sites_solution_secondary difmap
_audit_creation_method SHELXL-97
_cell_angle_alpha 95.758(2)
_cell_angle_beta 98.187(2)
_cell_angle_gamma 106.138(3)
_cell_formula_units_Z 2
_cell_length_a 12.2360(8)
_cell_length_b 12.2911(8)
_cell_length_c 24.7127(14)
_cell_measurement_reflns_used 6050
_cell_measurement_temperature 293(2)
_cell_measurement_theta_max 27.4758
_cell_measurement_theta_min 2.2086
_cell_volume 3495.3(4)
_computing_cell_refinement 'CrystalClear (Rigaku/MSC Inc., 2005)'
_computing_data_collection 'CrystalClear (Rigaku/MSC Inc., 2005)'
_computing_data_reduction 'CrystalClear (Rigaku/MSC Inc., 2005)'
_computing_structure_refinement 'SHELXL-97 (Sheldrick, 1997)'
_computing_structure_solution 'SHELXS-97 (Sheldrick, 1990)'
_diffrn_ambient_temperature 293(2)
_diffrn_detector_area_resol_mean 28.5714
_diffrn_measured_fraction_theta_full 0.986
_diffrn_measured_fraction_theta_max 0.986
_diffrn_measurement_device_type 'Saturn70 (4x4 bin mode)'
_diffrn_measurement_method CCD_Profile_fitting
_diffrn_radiation_monochromator graphite
_diffrn_radiation_source 'fine-focus sealed tube'
_diffrn_radiation_type MoK\a
_diffrn_radiation_wavelength 0.71073
_diffrn_reflns_av_R_equivalents 0.0492
_diffrn_reflns_av_sigmaI/netI 0.0997
_diffrn_reflns_limit_h_max 15
_diffrn_reflns_limit_h_min -15
_diffrn_reflns_limit_k_max 14
_diffrn_reflns_limit_k_min -15
_diffrn_reflns_limit_l_max 32
_diffrn_reflns_limit_l_min -32
_diffrn_reflns_number 27915
_diffrn_reflns_theta_full 27.47
_diffrn_reflns_theta_max 27.47
_diffrn_reflns_theta_min 2.04
_exptl_absorpt_coefficient_mu 1.749
_exptl_absorpt_correction_T_max 1
_exptl_absorpt_correction_T_min 0.8405
_exptl_absorpt_correction_type multi-scan
_exptl_crystal_colour Orange
_exptl_crystal_density_diffrn 1.820
_exptl_crystal_density_method 'not measured'
_exptl_crystal_description prism
_exptl_crystal_F_000 1930
_exptl_crystal_size_max 0.14
_exptl_crystal_size_mid 0.11
_exptl_crystal_size_min 0.03
_refine_diff_density_max 1.525
_refine_diff_density_min -1.343
_refine_diff_density_rms 0.150
_refine_ls_extinction_method shelxl
_refine_ls_goodness_of_fit_ref 1.011
_refine_ls_hydrogen_treatment constr
_refine_ls_matrix_type full
_refine_ls_number_parameters 991
_refine_ls_number_reflns 15772
_refine_ls_number_restraints 0
_refine_ls_restrained_S_all 1.011
_refine_ls_R_factor_all 0.1013
_refine_ls_R_factor_gt 0.0685
_refine_ls_shift/su_max 0.001
_refine_ls_shift/su_mean 0.000
_refine_ls_structure_factor_coef Fsqd
_refine_ls_weighting_details 'calc w=1/[\s^2^(Fo^2^)+(0.0765P)^2^+15.8232P] where P=(Fo^2^+2Fc^2^)/3'
_refine_ls_weighting_scheme calc
_refine_ls_wR_factor_gt 0.1597
_refine_ls_wR_factor_ref 0.1837
_reflns_number_gt 11138
_reflns_number_total 15772
_reflns_threshold_expression >2sigma(I)
_cod_data_source_file cg901463f_si_001.cif
_cod_data_source_block 4
_cod_depositor_comments
;
The following automatic conversions were performed:

'_exptl_absorpt_correction_type' value 'Multi-scan' changed to
'multi-scan' according to
/home/saulius/struct/CIF-dictionaries/cif_core.dic dictionary named
'cif_core.dic' version 2.4.2 from 2011-04-26.

Automatic conversion script
Id: cif_fix_values 1715 2011-07-08 13:25:40Z adriana 
;
_cod_original_sg_symbol_H-M P-1
_cod_original_formula_sum 'C60 H65 N8 Nd2 O33.50 S6'
_cod_database_code 4502645

loop_
_symmetry_equiv_pos_as_xyz
'x, y, z'
'-x, -y, -z'

loop_
_atom_site_label
_atom_site_type_symbol
_atom_site_fract_x
_atom_site_fract_y
_atom_site_fract_z
_atom_site_U_iso_or_equiv
_atom_site_adp_type
_atom_site_occupancy
_atom_site_symmetry_multiplicity
_atom_site_calc_flag
_atom_site_refinement_flags
Nd1 Nd 0.41285(3) 0.37918(3) 0.301425(15) 0.02819(11) Uani 1 1 d .
Nd2 Nd 0.59107(4) 0.55733(4) 0.194332(15) 0.03333(12) Uani 1 1 d .
S1 S 0.46469(17) 0.68829(16) 0.35971(7) 0.0329(4) Uani 1 1 d .
S2 S 0.2168(2) 0.91944(19) 0.24239(9) 0.0456(5) Uani 1 1 d .
S3 S 0.29749(18) 0.54760(17) 0.13580(7) 0.0358(4) Uani 1 1 d .
S4 S 0.71178(16) 0.41327(17) 0.36416(7) 0.0318(4) Uani 1 1 d .
S5 S 0.90008(18) 0.11677(19) 0.26162(9) 0.0416(5) Uani 1 1 d .
S6 S 0.58501(18) 0.27373(16) 0.13913(7) 0.0326(4) Uani 1 1 d .
N1 N 0.6348(6) 0.6346(6) 0.1003(3) 0.0403(15) Uani 1 1 d .
N2 N 0.5981(6) 0.7696(6) 0.1860(3) 0.0379(15) Uani 1 1 d .
N3 N 0.3508(6) 0.3710(5) 0.3985(2) 0.0355(14) Uani 1 1 d .
N4 N 0.2214(5) 0.4283(5) 0.3117(3) 0.0335(14) Uani 1 1 d .
N5 N 0.8387(8) 0.9251(9) -0.0717(4) 0.074(3) Uani 1 1 d .
N6 N 0.9231(8) 0.7600(8) -0.0343(3) 0.059(2) Uani 1 1 d .
N7 N 0.7820(14) 0.9133(11) 0.4719(5) 0.110(4) Uani 1 1 d .
N8 N 0.9015(11) 0.8472(10) 0.4015(4) 0.088(3) Uani 1 1 d .
C1 C 0.9817(11) 0.6640(11) 0.0397(6) 0.077(3) Uani 1 1 d .
H1A H 1.0100 0.6052 0.0505 0.092 Uiso 1 1 calc R
C2 C 0.9622(11) 0.6776(11) -0.0162(5) 0.078(4) Uani 1 1 d .
H2A H 0.9776 0.6258 -0.0420 0.093 Uiso 1 1 calc R
C3 C 0.8982(8) 0.8324(8) 0.0026(3) 0.045(2) Uani 1 1 d .
C4 C 0.8545(8) 0.9202(9) -0.0164(4) 0.048(2) Uani 1 1 d .
C5 C 0.7951(11) 1.0107(14) -0.0892(5) 0.091(5) Uani 1 1 d .
H5A H 0.7827 1.0153 -0.1268 0.110 Uiso 1 1 calc R
C6 C 0.7691(11) 1.0901(15) -0.0531(7) 0.096(5) Uani 1 1 d .
H6A H 0.7411 1.1474 -0.0661 0.115 Uiso 1 1 calc R
C7 C 0.7852(11) 1.0822(11) 0.0002(6) 0.079(3) Uani 1 1 d .
H7A H 0.7669 1.1345 0.0246 0.095 Uiso 1 1 calc R
C8 C 0.8283(8) 0.9988(9) 0.0214(4) 0.056(2) Uani 1 1 d .
C9 C 0.8467(9) 0.9879(10) 0.0786(4) 0.064(3) Uani 1 1 d .
H9A H 0.8308 1.0403 0.1038 0.077 Uiso 1 1 calc R
C10 C 0.8859(9) 0.9054(9) 0.0970(4) 0.057(2) Uani 1 1 d .
H10A H 0.8950 0.9004 0.1346 0.068 Uiso 1 1 calc R
C11 C 0.9143(8) 0.8241(9) 0.0604(4) 0.051(2) Uani 1 1 d .
C12 C 0.9586(10) 0.7386(10) 0.0780(4) 0.065(3) Uani 1 1 d .
H12A H 0.9723 0.7322 0.1153 0.078 Uiso 1 1 calc R
C13 C 0.5471(9) 0.8534(9) 0.0268(4) 0.062(3) Uani 1 1 d .
H13A H 0.5375 0.8737 -0.0084 0.074 Uiso 1 1 calc R
C14 C 0.5840(8) 0.7541(8) 0.0347(3) 0.044(2) Uani 1 1 d .
C15 C 0.6104(8) 0.6855(9) -0.0072(3) 0.051(2) Uani 1 1 d .
H15A H 0.6048 0.7027 -0.0431 0.061 Uiso 1 1 calc R
C16 C 0.6440(9) 0.5941(9) 0.0052(3) 0.052(2) Uani 1 1 d .
H16A H 0.6593 0.5465 -0.0225 0.063 Uiso 1 1 calc R
C17 C 0.6561(8) 0.5703(8) 0.0593(3) 0.046(2) Uani 1 1 d .
H17A H 0.6800 0.5070 0.0669 0.055 Uiso 1 1 calc R
C18 C 0.5989(7) 0.7268(7) 0.0894(3) 0.0415(18) Uani 1 1 d .
C19 C 0.5791(7) 0.7974(7) 0.1344(3) 0.0369(17) Uani 1 1 d .
C20 C 0.5839(8) 0.8401(7) 0.2276(4) 0.047(2) Uani 1 1 d .
H20A H 0.5979 0.8232 0.2633 0.057 Uiso 1 1 calc R
C21 C 0.5495(8) 0.9369(7) 0.2202(4) 0.051(2) Uani 1 1 d .
H21A H 0.5422 0.9844 0.2504 0.062 Uiso 1 1 calc R
C22 C 0.5264(8) 0.9611(8) 0.1677(5) 0.054(2) Uani 1 1 d .
H22A H 0.4994 1.0234 0.1619 0.065 Uiso 1 1 calc R
C23 C 0.5428(7) 0.8937(7) 0.1234(4) 0.0414(19) Uani 1 1 d .
C24 C 0.5260(9) 0.9177(8) 0.0689(4) 0.056(3) Uani 1 1 d .
H24A H 0.4996 0.9798 0.0619 0.068 Uiso 1 1 calc R
C25 C 0.0683(9) 0.4841(10) 0.4257(5) 0.069(3) Uani 1 1 d .
H25A H 0.0042 0.5072 0.4317 0.082 Uiso 1 1 calc R
C26 C 0.1333(10) 0.4612(10) 0.4681(4) 0.066(3) Uani 1 1 d .
H26A H 0.1145 0.4702 0.5031 0.079 Uiso 1 1 calc R
C27 C 0.2315(9) 0.4230(8) 0.4616(3) 0.051(2) Uani 1 1 d .
C28 C 0.3023(10) 0.3965(9) 0.5050(4) 0.063(3) Uani 1 1 d .
H28A H 0.2870 0.4058 0.5407 0.075 Uiso 1 1 calc R
C29 C 0.3930(10) 0.3573(10) 0.4959(4) 0.064(3) Uani 1 1 d .
H29A H 0.4392 0.3386 0.5246 0.077 Uiso 1 1 calc R
C30 C 0.4140(8) 0.3463(8) 0.4411(3) 0.049(2) Uani 1 1 d .
H30A H 0.4759 0.3201 0.4345 0.059 Uiso 1 1 calc R
C31 C 0.2608(6) 0.4101(6) 0.4082(3) 0.0346(16) Uani 1 1 d .
C32 C 0.1923(7) 0.4375(7) 0.3627(3) 0.0382(18) Uani 1 1 d .
C33 C 0.1536(7) 0.4494(7) 0.2692(4) 0.0407(18) Uani 1 1 d .
H33A H 0.1727 0.4409 0.2343 0.049 Uiso 1 1 calc R
C34 C 0.0545(8) 0.4837(8) 0.2747(4) 0.052(2) Uani 1 1 d .
H34A H 0.0082 0.4959 0.2440 0.063 Uiso 1 1 calc R
C35 C 0.0288(8) 0.4983(9) 0.3257(4) 0.056(2) Uani 1 1 d .
H35A H -0.0337 0.5251 0.3306 0.067 Uiso 1 1 calc R
C36 C 0.0942(8) 0.4741(7) 0.3708(4) 0.046(2) Uani 1 1 d .
C37 C 0.3146(7) 0.6420(7) 0.1988(3) 0.0342(16) Uani 1 1 d .
C38 C 0.3786(6) 0.6238(6) 0.2478(3) 0.0271(14) Uani 1 1 d .
C39 C 0.3828(6) 0.6975(6) 0.2961(3) 0.0309(15) Uani 1 1 d .
C40 C 0.3306(7) 0.7846(6) 0.2951(3) 0.0341(17) Uani 1 1 d .
H40A H 0.3359 0.8326 0.3275 0.041 Uiso 1 1 calc R
C41 C 0.2707(7) 0.8001(7) 0.2458(3) 0.0371(17) Uani 1 1 d .
C42 C 0.2621(7) 0.7285(7) 0.1978(3) 0.0365(17) Uani 1 1 d .
H42A H 0.2212 0.7381 0.1648 0.044 Uiso 1 1 calc R
C43 C 0.7185(6) 0.3316(6) 0.3019(3) 0.0314(15) Uani 1 1 d .
C44 C 0.6538(6) 0.3392(6) 0.2522(3) 0.0280(14) Uani 1 1 d .
C45 C 0.6675(6) 0.2746(6) 0.2046(3) 0.0297(15) Uani 1 1 d .
C46 C 0.7417(7) 0.2086(7) 0.2071(3) 0.0335(16) Uani 1 1 d .
H46A H 0.7493 0.1678 0.1748 0.040 Uiso 1 1 calc R
C47 C 0.8054(7) 0.2023(6) 0.2573(3) 0.0325(16) Uani 1 1 d .
C48 C 0.7938(7) 0.2639(7) 0.3054(3) 0.0335(16) Uani 1 1 d .
H48A H 0.8353 0.2603 0.3394 0.040 Uiso 1 1 calc R
C49 C 0.9660(18) 0.8152(15) 0.3670(7) 0.117(6) Uani 1 1 d .
H49A H 0.9445 0.8174 0.3296 0.140 Uiso 1 1 calc R
C50 C 1.0628(16) 0.7786(13) 0.3827(11) 0.126(7) Uani 1 1 d .
H50A H 1.1045 0.7587 0.3567 0.151 Uiso 1 1 calc R
C51 C 1.093(2) 0.7733(14) 0.4343(10) 0.129(8) Uani 1 1 d .
H51A H 1.1551 0.7461 0.4448 0.155 Uiso 1 1 calc R
C52 C 1.0375(16) 0.8054(13) 0.4739(7) 0.101(6) Uani 1 1 d .
C53 C 1.072(2) 0.8052(17) 0.5264(10) 0.146(9) Uani 1 1 d .
H53A H 1.1372 0.7843 0.5390 0.175 Uiso 1 1 calc R
C54 C 1.000(2) 0.8403(16) 0.5653(7) 0.154(12) Uani 1 1 d .
H54A H 1.0202 0.8372 0.6027 0.185 Uiso 1 1 calc R
C55 C 0.904(2) 0.8777(12) 0.5476(6) 0.130(8) Uani 1 1 d .
C56 C 0.836(3) 0.9066(19) 0.5823(10) 0.198(19) Uani 1 1 d .
H56A H 0.8527 0.8981 0.6193 0.238 Uiso 1 1 calc R
C57 C 0.742(3) 0.9491(19) 0.5654(11) 0.158(13) Uani 1 1 d .
H57A H 0.6995 0.9739 0.5898 0.190 Uiso 1 1 calc R
C58 C 0.717(2) 0.9497(17) 0.5050(8) 0.157(10) Uani 1 1 d .
H58A H 0.6565 0.9755 0.4899 0.188 Uiso 1 1 calc R
C59 C 0.8732(17) 0.8757(12) 0.4913(5) 0.097(5) Uani 1 1 d .
C60 C 0.9377(15) 0.8432(11) 0.4535(6) 0.093(5) Uani 1 1 d .
O1 O 0.4327(4) 0.5440(4) 0.24715(19) 0.0318(11) Uani 1 1 d .
O2 O 0.4629(5) 0.5710(5) 0.3603(2) 0.0403(13) Uani 1 1 d .
O3 O 0.4149(6) 0.7328(6) 0.4027(2) 0.0556(18) Uani 1 1 d .
O4 O 0.5824(5) 0.7593(5) 0.3593(2) 0.0461(14) Uani 1 1 d .
O5 O 0.1121(6) 0.8798(6) 0.2016(3) 0.0550(17) Uani 1 1 d .
O6 O 0.2014(8) 0.9557(7) 0.2970(3) 0.078(3) Uani 1 1 d .
O7 O 0.3058(7) 1.0082(5) 0.2229(3) 0.0647(19) Uani 1 1 d .
O8 O 0.4135(6) 0.5389(6) 0.1315(2) 0.0475(15) Uani 1 1 d .
O9 O 0.2225(6) 0.4386(6) 0.1421(3) 0.0619(19) Uani 1 1 d .
O10 O 0.2541(6) 0.6021(6) 0.0918(2) 0.0569(18) Uani 1 1 d .
O11 O 0.5814(4) 0.4033(4) 0.24953(19) 0.0294(10) Uani 1 1 d .
O12 O 0.5880(5) 0.3961(5) 0.3648(2) 0.0407(13) Uani 1 1 d .
O13 O 0.7717(5) 0.5311(5) 0.3610(2) 0.0449(14) Uani 1 1 d .
O14 O 0.7640(5) 0.3682(6) 0.4095(2) 0.0452(15) Uani 1 1 d .
O15 O 0.9178(8) 0.0906(9) 0.2063(3) 0.090(3) Uani 1 1 d .
O16 O 0.8448(7) 0.0167(7) 0.2847(4) 0.085(3) Uani 1 1 d .
O17 O 1.0048(5) 0.1864(6) 0.2991(3) 0.0591(18) Uani 1 1 d .
O18 O 0.5939(6) 0.3949(5) 0.1342(2) 0.0419(14) Uani 1 1 d .
O19 O 0.6354(6) 0.2231(5) 0.0974(2) 0.0449(14) Uani 1 1 d .
O20 O 0.4667(5) 0.2092(5) 0.1392(2) 0.0448(14) Uani 1 1 d .
O1W O 0.4523(5) 0.1915(5) 0.2949(3) 0.0489(15) Uani 1 1 d .
O2W O 0.3368(5) 0.3000(5) 0.2022(2) 0.0483(15) Uani 1 1 d .
O3W O 0.2315(5) 0.2056(5) 0.2943(3) 0.0490(15) Uani 1 1 d .
O4W O 0.6936(5) 0.6584(5) 0.2873(2) 0.0443(14) Uani 1 1 d .
O5W O 0.7979(6) 0.5799(6) 0.2017(3) 0.0566(17) Uani 1 1 d .
O6W O 0.6454(11) 0.2440(11) 0.4873(4) 0.123(4) Uani 1 1 d .
O7W O 0.8852(10) 0.8411(15) -0.1631(4) 0.177(7) Uani 1 1 d .
O8W O 0.9855(13) 0.2914(12) 0.1455(6) 0.151(5) Uani 1 1 d .
O9W O 0.5534(10) 0.1101(9) 0.3820(4) 0.110(4) Uani 1 1 d .
O10W O 0.7065(8) 0.9870(7) 0.3665(4) 0.087(3) Uani 1 1 d .
O11W O 0.8958(9) 0.4687(9) 0.1288(4) 0.093(3) Uani 1 1 d .
O12W O 0.2367(8) 0.6437(8) -0.0224(3) 0.086(3) Uani 1 1 d .
O13W O 0.8968(7) 0.8093(7) 0.2265(4) 0.082(2) Uani 1 1 d .
O14W O 0.464(3) 0.965(2) 0.4427(13) 0.173(12) Uani 0.50 1 d P

loop_
_atom_site_aniso_label
_atom_site_aniso_U_11
_atom_site_aniso_U_22
_atom_site_aniso_U_33
_atom_site_aniso_U_23
_atom_site_aniso_U_13
_atom_site_aniso_U_12
Nd1 0.0294(2) 0.0323(2) 0.02744(19) 0.00602(15) 0.00774(15) 0.01470(16)
Nd2 0.0466(3) 0.0323(2) 0.0289(2) 0.00857(16) 0.01135(17) 0.02057(19)
S1 0.0437(11) 0.0326(9) 0.0243(8) 0.0028(7) 0.0036(7) 0.0162(8)
S2 0.0576(14) 0.0430(12) 0.0422(10) 0.0015(9) 0.0009(10) 0.0305(11)
S3 0.0462(11) 0.0391(10) 0.0235(8) 0.0022(7) 0.0041(7) 0.0170(9)
S4 0.0297(9) 0.0422(10) 0.0256(8) 0.0006(7) 0.0023(7) 0.0168(8)
S5 0.0402(11) 0.0427(11) 0.0470(11) 0.0014(9) 0.0023(9) 0.0250(9)
S6 0.0464(11) 0.0317(9) 0.0240(8) 0.0041(7) 0.0057(7) 0.0189(8)
N1 0.051(4) 0.041(4) 0.034(3) 0.009(3) 0.009(3) 0.019(3)
N2 0.048(4) 0.030(3) 0.039(3) 0.012(3) 0.012(3) 0.013(3)
N3 0.041(4) 0.033(3) 0.031(3) 0.005(3) 0.006(3) 0.008(3)
N4 0.031(3) 0.035(3) 0.036(3) 0.001(3) 0.008(3) 0.012(3)
N5 0.062(6) 0.096(7) 0.054(5) 0.035(5) 0.004(4) 0.002(5)
N6 0.061(5) 0.057(5) 0.057(5) -0.001(4) 0.016(4) 0.016(4)
N7 0.150(13) 0.082(9) 0.085(8) 0.007(7) 0.046(9) 0.005(8)
N8 0.110(9) 0.076(7) 0.063(6) 0.007(6) -0.008(6) 0.016(7)
C1 0.072(8) 0.061(7) 0.099(9) 0.022(7) 0.013(7) 0.019(6)
C2 0.087(9) 0.070(8) 0.074(8) -0.005(6) 0.033(7) 0.016(7)
C3 0.039(5) 0.049(5) 0.042(4) 0.000(4) 0.004(4) 0.006(4)
C4 0.035(5) 0.061(6) 0.043(4) 0.019(4) 0.004(4) 0.002(4)
C5 0.068(8) 0.123(12) 0.069(7) 0.054(8) 0.000(6) -0.001(8)
C6 0.053(7) 0.119(13) 0.127(13) 0.032(11) 0.031(8) 0.030(8)
C7 0.068(8) 0.068(8) 0.098(10) 0.011(7) 0.012(7) 0.019(6)
C8 0.031(5) 0.062(6) 0.072(6) 0.006(5) 0.002(4) 0.014(4)
C9 0.054(6) 0.071(7) 0.061(6) -0.011(6) 0.012(5) 0.014(5)
C10 0.059(6) 0.062(6) 0.044(5) 0.002(5) 0.000(4) 0.015(5)
C11 0.048(5) 0.059(6) 0.040(4) 0.006(4) 0.002(4) 0.008(4)
C12 0.076(8) 0.063(7) 0.057(6) 0.017(5) 0.003(5) 0.024(6)
C13 0.062(6) 0.059(6) 0.063(6) 0.035(5) -0.007(5) 0.017(5)
C14 0.042(5) 0.049(5) 0.038(4) 0.023(4) 0.000(3) 0.005(4)
C15 0.051(5) 0.063(6) 0.031(4) 0.021(4) 0.006(4) 0.000(4)
C16 0.062(6) 0.065(6) 0.028(4) 0.007(4) 0.014(4) 0.014(5)
C17 0.058(6) 0.051(5) 0.037(4) 0.005(4) 0.017(4) 0.025(4)
C18 0.041(5) 0.044(5) 0.041(4) 0.019(4) 0.005(3) 0.011(4)
C19 0.037(4) 0.034(4) 0.042(4) 0.011(3) 0.006(3) 0.013(3)
C20 0.058(6) 0.035(4) 0.054(5) 0.007(4) 0.020(4) 0.018(4)
C21 0.057(6) 0.030(4) 0.062(6) -0.013(4) 0.012(5) 0.013(4)
C22 0.039(5) 0.035(5) 0.092(7) 0.019(5) 0.005(5) 0.014(4)
C23 0.038(4) 0.027(4) 0.058(5) 0.013(4) 0.006(4) 0.008(3)
C24 0.053(6) 0.049(5) 0.075(6) 0.035(5) 0.001(5) 0.023(5)
C25 0.052(6) 0.065(7) 0.083(8) -0.023(6) 0.036(6) 0.009(5)
C26 0.069(7) 0.069(7) 0.055(6) -0.015(5) 0.039(6) 0.010(6)
C27 0.071(6) 0.038(5) 0.034(4) -0.006(4) 0.023(4) 0.000(4)
C28 0.081(8) 0.066(7) 0.032(4) -0.001(4) 0.019(5) 0.007(6)
C29 0.082(8) 0.070(7) 0.028(4) 0.008(4) -0.005(4) 0.010(6)
C30 0.048(5) 0.062(6) 0.041(4) 0.018(4) 0.010(4) 0.019(4)
C31 0.031(4) 0.032(4) 0.036(4) -0.001(3) 0.014(3) 0.000(3)
C32 0.033(4) 0.035(4) 0.046(4) -0.004(4) 0.012(3) 0.009(3)
C33 0.035(4) 0.038(4) 0.046(4) 0.005(4) 0.010(3) 0.006(3)
C34 0.039(5) 0.051(5) 0.068(6) 0.007(5) -0.006(4) 0.024(4)
C35 0.033(5) 0.059(6) 0.079(7) 0.002(5) 0.014(5) 0.019(4)
C36 0.041(5) 0.031(4) 0.064(5) -0.009(4) 0.021(4) 0.006(4)
C37 0.043(4) 0.035(4) 0.028(3) 0.005(3) 0.004(3) 0.018(3)
C38 0.035(4) 0.024(3) 0.027(3) 0.006(3) 0.006(3) 0.016(3)
C39 0.035(4) 0.028(4) 0.030(3) 0.004(3) 0.004(3) 0.010(3)
C40 0.043(4) 0.032(4) 0.028(3) -0.005(3) -0.003(3) 0.019(3)
C41 0.044(5) 0.036(4) 0.036(4) 0.006(3) 0.005(3) 0.022(4)
C42 0.043(5) 0.043(4) 0.026(3) 0.004(3) 0.001(3) 0.020(4)
C43 0.034(4) 0.036(4) 0.027(3) 0.004(3) 0.003(3) 0.017(3)
C44 0.031(4) 0.027(3) 0.031(3) 0.008(3) 0.010(3) 0.013(3)
C45 0.038(4) 0.028(4) 0.027(3) 0.003(3) 0.001(3) 0.019(3)
C46 0.039(4) 0.035(4) 0.027(3) -0.001(3) 0.007(3) 0.012(3)
C47 0.035(4) 0.032(4) 0.035(4) -0.001(3) 0.005(3) 0.019(3)
C48 0.034(4) 0.040(4) 0.033(4) 0.007(3) 0.005(3) 0.021(3)
C49 0.136(16) 0.104(13) 0.092(11) -0.002(10) -0.004(11) 0.022(12)
C50 0.098(13) 0.063(9) 0.21(2) 0.025(13) 0.028(15) 0.016(9)
C51 0.151(19) 0.056(9) 0.144(18) 0.011(11) -0.037(16) 0.005(10)
C52 0.119(13) 0.061(9) 0.083(10) 0.028(8) -0.026(9) -0.024(8)
C53 0.15(2) 0.093(14) 0.147(19) 0.037(14) -0.028(16) -0.013(12)
C54 0.19(2) 0.097(13) 0.084(11) 0.063(11) -0.078(13) -0.062(13)
C55 0.22(2) 0.049(7) 0.061(8) 0.019(7) -0.011(12) -0.047(10)
C56 0.36(5) 0.073(15) 0.097(15) -0.013(12) 0.11(3) -0.06(2)
C57 0.25(3) 0.082(15) 0.125(19) -0.008(13) 0.11(2) -0.014(15)
C58 0.20(2) 0.117(15) 0.128(15) 0.002(12) 0.103(16) -0.023(14)
C59 0.138(14) 0.069(8) 0.047(6) 0.023(6) -0.016(8) -0.017(8)
C60 0.121(12) 0.058(8) 0.070(8) 0.014(7) -0.015(8) -0.006(7)
O1 0.042(3) 0.035(3) 0.026(2) 0.004(2) 0.007(2) 0.023(2)
O2 0.055(4) 0.029(3) 0.034(3) 0.009(2) 0.002(2) 0.011(3)
O3 0.082(5) 0.074(5) 0.025(3) 0.003(3) 0.013(3) 0.047(4)
O4 0.041(3) 0.045(3) 0.044(3) 0.008(3) -0.002(3) 0.004(3)
O5 0.049(4) 0.060(4) 0.062(4) 0.008(3) 0.000(3) 0.031(3)
O6 0.121(7) 0.087(6) 0.054(4) 0.007(4) 0.017(4) 0.079(6)
O7 0.071(5) 0.033(3) 0.084(5) 0.011(3) 0.003(4) 0.009(3)
O8 0.065(4) 0.062(4) 0.027(3) 0.002(3) 0.004(3) 0.040(3)
O9 0.078(5) 0.046(4) 0.044(3) -0.003(3) 0.011(3) -0.006(3)
O10 0.079(5) 0.079(5) 0.026(3) 0.007(3) 0.001(3) 0.050(4)
O11 0.034(3) 0.030(3) 0.029(2) 0.007(2) 0.008(2) 0.015(2)
O12 0.030(3) 0.068(4) 0.029(2) 0.004(3) 0.007(2) 0.023(3)
O13 0.045(3) 0.041(3) 0.042(3) -0.005(3) 0.004(3) 0.009(3)
O14 0.049(4) 0.067(4) 0.030(3) 0.006(3) 0.002(2) 0.035(3)
O15 0.102(7) 0.130(8) 0.062(4) -0.009(5) 0.005(4) 0.088(6)
O16 0.069(5) 0.063(5) 0.147(8) 0.048(5) 0.036(5) 0.036(4)
O17 0.036(3) 0.058(4) 0.083(5) -0.002(4) -0.001(3) 0.023(3)
O18 0.072(4) 0.033(3) 0.029(3) 0.013(2) 0.010(3) 0.026(3)
O19 0.064(4) 0.046(3) 0.032(3) 0.003(2) 0.010(3) 0.027(3)
O20 0.043(3) 0.050(4) 0.041(3) 0.005(3) 0.002(3) 0.018(3)
O1W 0.038(3) 0.037(3) 0.072(4) 0.011(3) 0.009(3) 0.012(3)
O2W 0.042(3) 0.049(4) 0.049(3) 0.001(3) -0.001(3) 0.012(3)
O3W 0.039(3) 0.035(3) 0.073(4) 0.003(3) 0.016(3) 0.011(3)
O4W 0.051(4) 0.042(3) 0.041(3) 0.003(3) 0.007(3) 0.017(3)
O5W 0.049(4) 0.064(4) 0.058(4) 0.005(3) 0.015(3) 0.016(3)
O6W 0.128(9) 0.171(12) 0.077(6) 0.022(7) 0.030(6) 0.049(9)
O7W 0.074(7) 0.31(2) 0.082(7) -0.052(10) 0.008(6) -0.012(9)
O8W 0.145(12) 0.155(12) 0.138(10) 0.046(9) 0.006(9) 0.022(9)
O9W 0.146(10) 0.104(8) 0.106(7) 0.032(6) 0.004(7) 0.080(7)
O10W 0.097(7) 0.066(5) 0.095(6) 0.003(5) 0.025(5) 0.017(5)
O11W 0.101(7) 0.108(7) 0.086(6) 0.015(5) 0.033(5) 0.050(6)
O12W 0.104(7) 0.093(6) 0.074(5) 0.018(5) 0.031(5) 0.041(6)
O13W 0.067(5) 0.063(5) 0.104(6) 0.001(5) 0.020(5) 0.003(4)
O14W 0.18(3) 0.13(2) 0.19(3) -0.03(2) 0.05(2) 0.02(2)

loop_
_atom_type_symbol
_atom_type_description
_atom_type_scat_dispersion_real
_atom_type_scat_dispersion_imag
_atom_type_scat_source
C C 0.0033 0.0016 'International Tables Vol C Tables 4.2.6.8 and 6.1.1.4'
H H 0.0000 0.0000 'International Tables Vol C Tables 4.2.6.8 and 6.1.1.4'
N N 0.0061 0.0033 'International Tables Vol C Tables 4.2.6.8 and 6.1.1.4'
O O 0.0106 0.0060 'International Tables Vol C Tables 4.2.6.8 and 6.1.1.4'
S S 0.1246 0.1234 'International Tables Vol C Tables 4.2.6.8 and 6.1.1.4'
Nd Nd -0.1943 3.0179 'International Tables Vol C Tables 4.2.6.8 and 6.1.1.4'

loop_
_geom_angle_atom_site_label_1
_geom_angle_atom_site_label_2
_geom_angle_atom_site_label_3
_geom_angle
_geom_angle_site_symmetry_1
_geom_angle_site_symmetry_3
O12 Nd1 O1W 70.9(2) . .
O12 Nd1 O2W 134.97(18) . .
O1W Nd1 O2W 78.0(2) . .
O12 Nd1 O2 74.12(19) . .
O1W Nd1 O2 143.63(19) . .
O2W Nd1 O2 136.41(19) . .
O12 Nd1 O1 112.42(19) . .
O1W Nd1 O1 138.03(18) . .
O2W Nd1 O1 71.80(18) . .
O2 Nd1 O1 66.09(16) . .
O12 Nd1 O11 70.10(16) . .
O1W Nd1 O11 74.91(18) . .
O2W Nd1 O11 70.94(18) . .
O2 Nd1 O11 102.28(18) . .
O1 Nd1 O11 68.16(15) . .
O12 Nd1 O3W 120.8(2) . .
O1W Nd1 O3W 65.81(19) . .
O2W Nd1 O3W 71.1(2) . .
O2 Nd1 O3W 128.03(19) . .
O1 Nd1 O3W 126.83(19) . .
O11 Nd1 O3W 129.67(17) . .
O12 Nd1 N4 133.93(17) . .
O1W Nd1 N4 129.8(2) . .
O2W Nd1 N4 91.04(19) . .
O2 Nd1 N4 71.30(19) . .
O1 Nd1 N4 79.80(18) . .
O11 Nd1 N4 146.69(18) . .
O3W Nd1 N4 64.28(19) . .
O12 Nd1 N3 75.19(19) . .
O1W Nd1 N3 95.5(2) . .
O2W Nd1 N3 140.7(2) . .
O2 Nd1 N3 65.81(19) . .
O1 Nd1 N3 126.29(17) . .
O11 Nd1 N3 145.25(18) . .
O3W Nd1 N3 70.9(2) . .
N4 Nd1 N3 63.4(2) . .
O12 Nd1 Nd2 92.40(14) . .
O1W Nd1 Nd2 106.12(15) . .
O2W Nd1 Nd2 65.76(15) . .
O2 Nd1 Nd2 84.78(13) . .
O1 Nd1 Nd2 34.42(11) . .
O11 Nd1 Nd2 33.80(10) . .
O3W Nd1 Nd2 136.82(15) . .
N4 Nd1 Nd2 113.45(15) . .
N3 Nd1 Nd2 150.12(14) . .
O18 Nd2 O8 83.15(19) . .
O18 Nd2 O11 73.30(16) . .
O8 Nd2 O11 114.6(2) . .
O18 Nd2 O5W 77.3(2) . .
O8 Nd2 O5W 144.9(2) . .
O11 Nd2 O5W 87.4(2) . .
O18 Nd2 O1 120.04(19) . .
O8 Nd2 O1 70.68(17) . .
O11 Nd2 O1 70.84(16) . .
O5W Nd2 O1 144.37(19) . .
O18 Nd2 O4W 136.45(19) . .
O8 Nd2 O4W 138.71(18) . .
O11 Nd2 O4W 76.58(18) . .
O5W Nd2 O4W 70.5(2) . .
O1 Nd2 O4W 77.05(18) . .
O18 Nd2 N2 136.46(19) . .
O8 Nd2 N2 76.5(2) . .
O11 Nd2 N2 150.23(17) . .
O5W Nd2 N2 98.2(2) . .
O1 Nd2 N2 88.85(19) . .
O4W Nd2 N2 77.8(2) . .
O18 Nd2 N1 74.78(19) . .
O8 Nd2 N1 68.8(2) . .
O11 Nd2 N1 147.08(17) . .
O5W Nd2 N1 78.0(2) . .
O1 Nd2 N1 134.38(18) . .
O4W Nd2 N1 124.0(2) . .
N2 Nd2 N1 62.1(2) . .
O18 Nd2 Nd1 96.48(14) . .
O8 Nd2 Nd1 91.62(16) . .
O11 Nd2 Nd1 35.66(11) . .
O5W Nd2 Nd1 119.11(17) . .
O1 Nd2 Nd1 35.25(11) . .
O4W Nd2 Nd1 75.37(15) . .
N2 Nd2 Nd1 121.87(14) . .
N1 Nd2 Nd1 159.18(16) . .
O3 S1 O2 114.2(4) . .
O3 S1 O4 112.3(4) . .
O2 S1 O4 109.8(4) . .
O3 S1 C39 106.9(3) . .
O2 S1 C39 108.2(3) . .
O4 S1 C39 105.0(4) . .
O6 S2 O5 115.0(5) . .
O6 S2 O7 111.9(5) . .
O5 S2 O7 110.6(4) . .
O6 S2 C41 107.2(4) . .
O5 S2 C41 105.5(4) . .
O7 S2 C41 106.0(4) . .
O9 S3 O10 115.5(5) . .
O9 S3 O8 110.3(4) . .
O10 S3 O8 111.6(4) . .
O9 S3 C37 106.7(4) . .
O10 S3 C37 106.1(3) . .
O8 S3 C37 106.0(3) . .
O14 S4 O13 113.8(4) . .
O14 S4 O12 111.0(4) . .
O13 S4 O12 111.7(4) . .
O14 S4 C43 107.5(3) . .
O13 S4 C43 106.4(4) . .
O12 S4 C43 105.9(3) . .
O15 S5 O16 113.3(6) . .
O15 S5 O17 113.5(5) . .
O16 S5 O17 110.6(5) . .
O15 S5 C47 105.8(4) . .
O16 S5 C47 107.3(4) . .
O17 S5 C47 105.8(4) . .
O20 S6 O19 112.8(4) . .
O20 S6 O18 110.5(4) . .
O19 S6 O18 111.9(3) . .
O20 S6 C45 107.6(4) . .
O19 S6 C45 107.4(3) . .
O18 S6 C45 106.3(3) . .
C17 N1 C18 119.0(7) . .
C17 N1 Nd2 122.0(6) . .
C18 N1 Nd2 115.9(5) . .
C20 N2 C19 116.9(7) . .
C20 N2 Nd2 122.3(5) . .
C19 N2 Nd2 117.6(5) . .
C30 N3 C31 118.0(7) . .
C30 N3 Nd1 122.4(5) . .
C31 N3 Nd1 118.8(5) . .
C33 N4 C32 118.6(7) . .
C33 N4 Nd1 122.6(5) . .
C32 N4 Nd1 118.7(5) . .
C4 N5 C5 116.9(11) . .
C4 N5 O7W 141.7(9) . .
C5 N5 O7W 100.9(9) . .
C2 N6 C3 118.1(9) . .
C58 N7 C59 123.0(18) . .
C60 N8 C49 113.8(15) . .
C12 C1 C2 118.9(11) . .
C12 C1 H1A 120.5 . .
C2 C1 H1A 120.5 . .
N6 C2 C1 123.6(11) . .
N6 C2 H2A 118.2 . .
C1 C2 H2A 118.2 . .
N6 C3 C4 118.6(8) . .
N6 C3 C11 122.0(9) . .
C4 C3 C11 119.3(8) . .
N5 C4 C8 121.7(10) . .
N5 C4 C3 118.0(9) . .
C8 C4 C3 120.3(8) . .
N5 C5 C6 122.9(12) . .
N5 C5 H5A 118.5 . .
C6 C5 H5A 118.5 . .
C7 C6 C5 118.3(15) . .
C7 C6 H6A 120.8 . .
C5 C6 H6A 120.8 . .
C6 C7 C8 122.6(14) . .
C6 C7 H7A 118.7 . .
C8 C7 H7A 118.7 . .
C7 C8 C4 117.6(11) . .
C7 C8 C9 124.0(11) . .
C4 C8 C9 118.5(9) . .
C10 C9 C8 122.0(10) . .
C10 C9 H9A 119.0 . .
C8 C9 H9A 119.0 . .
C9 C10 C11 121.6(9) . .
C9 C10 H10A 119.2 . .
C11 C10 H10A 119.2 . .
C12 C11 C10 123.5(9) . .
C12 C11 C3 118.2(9) . .
C10 C11 C3 118.3(9) . .
C1 C12 C11 119.1(10) . .
C1 C12 H12A 120.5 . .
C11 C12 H12A 120.5 . .
C24 C13 C14 121.7(9) . .
C24 C13 H13A 119.2 . .
C14 C13 H13A 119.2 . .
C15 C14 C18 118.2(8) . .
C15 C14 C13 124.4(8) . .
C18 C14 C13 117.4(9) . .
C16 C15 C14 119.1(8) . .
C16 C15 H15A 120.5 . .
C14 C15 H15A 120.5 . .
C15 C16 C17 120.5(8) . .
C15 C16 H16A 119.8 . .
C17 C16 H16A 119.8 . .
N1 C17 C16 122.3(8) . .
N1 C17 H17A 118.8 . .
C16 C17 H17A 118.8 . .
N1 C18 C14 120.9(8) . .
N1 C18 C19 118.4(7) . .
C14 C18 C19 120.7(8) . .
N2 C19 C23 123.0(7) . .
N2 C19 C18 118.3(7) . .
C23 C19 C18 118.6(7) . .
N2 C20 C21 123.5(9) . .
N2 C20 H20A 118.2 . .
C21 C20 H20A 118.2 . .
C22 C21 C20 118.7(8) . .
C22 C21 H21A 120.7 . .
C20 C21 H21A 120.7 . .
C21 C22 C23 120.4(8) . .
C21 C22 H22A 119.8 . .
C23 C22 H22A 119.8 . .
C22 C23 C24 122.8(8) . .
C22 C23 C19 117.4(8) . .
C24 C23 C19 119.8(8) . .
C13 C24 C23 121.8(8) . .
C13 C24 H24A 119.1 . .
C23 C24 H24A 119.1 . .
C26 C25 C36 121.7(9) . .
C26 C25 H25A 119.2 . .
C36 C25 H25A 119.2 . .
C25 C26 C27 121.9(8) . .
C25 C26 H26A 119.0 . .
C27 C26 H26A 119.0 . .
C28 C27 C31 116.9(9) . .
C28 C27 C26 124.1(8) . .
C31 C27 C26 119.0(9) . .
C29 C28 C27 121.4(8) . .
C29 C28 H28A 119.3 . .
C27 C28 H28A 119.3 . .
C28 C29 C30 117.3(9) . .
C28 C29 H29A 121.4 . .
C30 C29 H29A 121.4 . .
N3 C30 C29 124.1(9) . .
N3 C30 H30A 117.9 . .
C29 C30 H30A 117.9 . .
N3 C31 C27 122.3(8) . .
N3 C31 C32 118.7(6) . .
C27 C31 C32 119.0(7) . .
N4 C32 C36 120.3(8) . .
N4 C32 C31 119.4(7) . .
C36 C32 C31 120.3(7) . .
N4 C33 C34 123.4(8) . .
N4 C33 H33A 118.3 . .
C34 C33 H33A 118.3 . .
C35 C34 C33 118.0(9) . .
C35 C34 H34A 121.0 . .
C33 C34 H34A 121.0 . .
C34 C35 C36 120.9(8) . .
C34 C35 H35A 119.6 . .
C36 C35 H35A 119.6 . .
C35 C36 C32 118.7(8) . .
C35 C36 C25 123.3(9) . .
C32 C36 C25 118.1(9) . .
C42 C37 C38 122.5(6) . .
C42 C37 S3 118.5(5) . .
C38 C37 S3 119.0(5) . .
O1 C38 C39 123.1(6) . .
O1 C38 C37 121.3(6) . .
C39 C38 C37 115.5(6) . .
C40 C39 C38 122.0(6) . .
C40 C39 S1 117.6(5) . .
C38 C39 S1 120.3(5) . .
C41 C40 C39 120.2(6) . .
C41 C40 H40A 119.9 . .
C39 C40 H40A 119.9 . .
C42 C41 C40 119.9(7) . .
C42 C41 S2 119.0(6) . .
C40 C41 S2 120.8(6) . .
C41 C42 C37 119.8(7) . .
C41 C42 H42A 120.1 . .
C37 C42 H42A 120.1 . .
C44 C43 C48 122.8(6) . .
C44 C43 S4 120.1(5) . .
C48 C43 S4 117.1(5) . .
O11 C44 C43 122.1(6) . .
O11 C44 C45 121.6(6) . .
C43 C44 C45 116.3(6) . .
C46 C45 C44 121.8(6) . .
C46 C45 S6 118.0(5) . .
C44 C45 S6 120.2(5) . .
C45 C46 C47 120.8(6) . .
C45 C46 H46A 119.6 . .
C47 C46 H46A 119.6 . .
C46 C47 C48 119.3(6) . .
C46 C47 S5 121.6(5) . .
C48 C47 S5 119.2(5) . .
C47 C48 C43 119.0(7) . .
C47 C48 H48A 120.5 . .
C43 C48 H48A 120.5 . .
N8 C49 C50 125.4(18) . .
N8 C49 H49A 117.3 . .
C50 C49 H49A 117.3 . .
C51 C50 C49 118(2) . .
C51 C50 H50A 121.0 . .
C49 C50 H50A 121.0 . .
C50 C51 C52 123(2) . .
C50 C51 H51A 118.5 . .
C52 C51 H51A 118.5 . .
C53 C52 C51 123(2) . .
C53 C52 C60 122(2) . .
C51 C52 C60 114.8(15) . .
C52 C53 C54 117(2) . .
C52 C53 H53A 121.7 . .
C54 C53 H53A 121.7 . .
C55 C54 C53 122.8(16) . .
C55 C54 H54A 118.6 . .
C53 C54 H54A 118.6 . .
C56 C55 C59 119(3) . .
C56 C55 C54 123(2) . .
C59 C55 C54 117(2) . .
C55 C56 C57 124(3) . .
C55 C56 H56A 118.0 . .
C57 C56 H56A 118.0 . .
C56 C57 C58 113(2) . .
C56 C57 H57A 123.3 . .
C58 C57 H57A 123.3 . .
N7 C58 C57 120(2) . .
N7 C58 H58A 119.8 . .
C57 C58 H58A 119.8 . .
N7 C59 C55 120(2) . .
N7 C59 C60 118.4(12) . .
C55 C59 C60 122(2) . .
N8 C60 C59 116.2(15) . .
N8 C60 C52 124.8(17) . .
C59 C60 C52 119.0(14) . .
C38 O1 Nd2 120.1(4) . .
C38 O1 Nd1 129.2(4) . .
Nd2 O1 Nd1 110.33(17) . .
S1 O2 Nd1 144.1(3) . .
S2 O5 O13W 124.0(4) . 1_455
S2 O7 O1W 121.0(4) . 1_565
S3 O8 Nd2 137.0(3) . .
C44 O11 Nd2 125.0(4) . .
C44 O11 Nd1 124.4(4) . .
Nd2 O11 Nd1 110.54(17) . .
S4 O12 Nd1 139.2(3) . .
S5 O15 O7W 129.0(6) . 2_765
S5 O16 O10W 131.9(5) . 1_545
S5 O17 O3W 129.7(4) . 1_655
S6 O18 Nd2 135.7(3) . .
Nd1 O1W O9W 124.5(3) . .
Nd1 O1W O3W 58.97(17) . .
O9W O1W O3W 118.2(4) . .
Nd1 O2W O7W 123.6(3) . 2_665
Nd1 O3W O1W 55.22(17) . .
Nd2 O5W O13W 103.6(3) . .
Nd2 O5W O11W 125.2(3) . .
O13W O5W O11W 115.3(4) . .
N5 O7W O8W 111.5(6) . 2_765
O14W O9W O1W 130.7(9) 1_545 .
O14W O9W O10W 88.0(8) 1_545 1_545
O1W O9W O10W 120.4(5) . 1_545
O8W O11W O5W 127.2(5) . .

loop_
_geom_bond_atom_site_label_1
_geom_bond_atom_site_label_2
_geom_bond_distance
_geom_bond_site_symmetry_2
Nd1 O12 2.412(5) .
Nd1 O1W 2.479(6) .
Nd1 O2W 2.489(6) .
Nd1 O2 2.511(5) .
Nd1 O1 2.516(5) .
Nd1 O11 2.545(5) .
Nd1 O3W 2.586(6) .
Nd1 N4 2.615(6) .
Nd1 N3 2.621(6) .
Nd1 Nd2 4.0874(6) .
Nd2 O18 2.377(5) .
Nd2 O8 2.425(6) .
Nd2 O11 2.428(5) .
Nd2 O5W 2.446(7) .
Nd2 O1 2.464(5) .
Nd2 O4W 2.477(5) .
Nd2 N2 2.616(6) .
Nd2 N1 2.664(7) .
S1 O3 1.432(6) .
S1 O2 1.437(5) .
S1 O4 1.464(6) .
S1 C39 1.773(7) .
S2 O6 1.433(7) .
S2 O5 1.442(7) .
S2 O7 1.484(8) .
S2 C41 1.773(8) .
S3 O9 1.435(7) .
S3 O10 1.446(6) .
S3 O8 1.471(6) .
S3 C37 1.794(7) .
S4 O14 1.445(6) .
S4 O13 1.446(6) .
S4 O12 1.472(5) .
S4 C43 1.777(7) .
S5 O15 1.433(8) .
S5 O16 1.443(8) .
S5 O17 1.458(7) .
S5 C47 1.767(7) .
S6 O20 1.445(6) .
S6 O19 1.447(5) .
S6 O18 1.482(5) .
S6 C45 1.778(7) .
N1 C17 1.322(10) .
N1 C18 1.363(10) .
N2 C20 1.338(10) .
N2 C19 1.357(10) .
N3 C30 1.326(10) .
N3 C31 1.359(10) .
N4 C33 1.336(10) .
N4 C32 1.361(10) .
N5 C4 1.363(12) .
N5 C5 1.384(17) .
N5 O7W 2.591(15) .
N6 C2 1.325(16) .
N6 C3 1.336(11) .
N7 C58 1.34(2) .
N7 C59 1.37(2) .
N8 C60 1.307(16) .
N8 C49 1.34(2) .
C1 C12 1.364(16) .
C1 C2 1.403(17) .
C1 H1A 0.9300 .
C2 H2A 0.9300 .
C3 C4 1.422(13) .
C3 C11 1.431(12) .
C4 C8 1.408(14) .
C5 C6 1.39(2) .
C5 H5A 0.9300 .
C6 C7 1.321(19) .
C6 H6A 0.9300 .
C7 C8 1.390(16) .
C7 H7A 0.9300 .
C8 C9 1.425(15) .
C9 C10 1.330(15) .
C9 H9A 0.9300 .
C10 C11 1.428(13) .
C10 H10A 0.9300 .
C11 C12 1.389(14) .
C12 H12A 0.9300 .
C13 C24 1.341(15) .
C13 C14 1.436(13) .
C13 H13A 0.9300 .
C14 C15 1.400(13) .
C14 C18 1.422(11) .
C15 C16 1.348(14) .
C15 H15A 0.9300 .
C16 C17 1.393(11) .
C16 H16A 0.9300 .
C17 H17A 0.9300 .
C18 C19 1.432(11) .
C19 C23 1.412(11) .
C20 C21 1.389(12) .
C20 H20A 0.9300 .
C21 C22 1.369(14) .
C21 H21A 0.9300 .
C22 C23 1.378(13) .
C22 H22A 0.9300 .
C23 C24 1.406(13) .
C24 H24A 0.9300 .
C25 C26 1.325(16) .
C25 C36 1.438(13) .
C25 H25A 0.9300 .
C26 C27 1.429(15) .
C26 H26A 0.9300 .
C27 C28 1.403(15) .
C27 C31 1.423(10) .
C28 C29 1.364(16) .
C28 H28A 0.9300 .
C29 C30 1.415(12) .
C29 H29A 0.9300 .
C30 H30A 0.9300 .
C31 C32 1.429(12) .
C32 C36 1.426(11) .
C33 C34 1.409(12) .
C33 H33A 0.9300 .
C34 C35 1.349(14) .
C34 H34A 0.9300 .
C35 C36 1.385(14) .
C35 H35A 0.9300 .
C37 C42 1.387(10) .
C37 C38 1.420(9) .
C38 O1 1.326(8) .
C38 C39 1.409(9) .
C39 C40 1.391(10) .
C40 C41 1.387(10) .
C40 H40A 0.9300 .
C41 C42 1.378(10) .
C42 H42A 0.9300 .
C43 C44 1.389(9) .
C43 C48 1.402(9) .
C44 O11 1.339(8) .
C44 C45 1.409(9) .
C45 C46 1.374(10) .
C46 C47 1.389(10) .
C46 H46A 0.9300 .
C47 C48 1.390(10) .
C48 H48A 0.9300 .
C49 C50 1.40(2) .
C49 H49A 0.9300 .
C50 C51 1.29(3) .
C50 H50A 0.9300 .
C51 C52 1.35(3) .
C51 H51A 0.9300 .
C52 C53 1.31(2) .
C52 C60 1.47(2) .
C53 C54 1.50(3) .
C53 H53A 0.9300 .
C54 C55 1.41(3) .
C54 H54A 0.9300 .
C55 C56 1.36(3) .
C55 C59 1.386(17) .
C56 C57 1.42(4) .
C56 H56A 0.9300 .
C57 C58 1.48(3) .
C57 H57A 0.9300 .
C58 H58A 0.9300 .
C59 C60 1.40(2) .
O5 O13W 2.715(11) 1_455
O7 O1W 2.738(9) 1_565
O15 O7W 2.728(15) 2_765
O16 O10W 2.804(13) 1_545
O17 O3W 2.738(8) 1_655
O1W O9W 2.744(11) .
O1W O3W 2.753(8) .
O2W O7W 2.760(13) 2_665
O5W O13W 2.708(11) .
O5W O11W 2.753(10) .
O7W O8W 2.59(2) 2_765
O8W O11W 2.741(17) .
O9W O14W 2.56(4) 1_545
O9W O10W 2.758(13) 1_545
O14W O14W 2.81(6) 2_676
